data_7159034
loop_
_publ_author_name
'Giannoulis, Angeliki'
'Ackermann, Katrin'
'Bogdanov, Alexey'
'Cordes, David B.'
'Higgins, Catherine'
'Ward, Joshua'
'Slawin, Alexandra M. Z.'
'Taylor, James E.'
'Bode, Bela E.'

_publ_section_title
;
 Synthesis of mono-nitroxides and of bis-nitroxides with varying
 electronic through-bond communication.
;
_journal_issue 2
_journal_name_full 'Organic &amp; biomolecular chemistry'
_journal_page_first 375
_journal_page_last 385
_journal_paper_doi 10.1039/d2ob01863b
_journal_volume 21
_journal_year 2023
_chemical_absolute_configuration unk
_chemical_formula_moiety 'C9 H14 N O2'
_chemical_formula_sum 'C9 H14 N O2'
_chemical_formula_weight 168.21
_space_group_crystal_system tetragonal
_space_group_IT_number 78
_space_group_name_Hall 'P 4cw'
_space_group_name_H-M_alt 'P 43'
_atom_sites_solution_hydrogens geom
_atom_sites_solution_primary direct
_audit_creation_date 2022-10-08
_audit_creation_method
;
Olex2 1.5
(compiled 2022.04.07 svn.rca3783a0 for OlexSys, GUI svn.r6498)
;
_audit_update_record
;
2022-10-10 deposited with the CCDC.	2022-12-08 downloaded from the CCDC.
;
_cell_angle_alpha 90
_cell_angle_beta 90
_cell_angle_gamma 90
_cell_formula_units_Z 4
_cell_length_a 7.9818(9)
_cell_length_b 7.9818(9)
_cell_length_c 15.057(2)
_cell_measurement_reflns_used 1116
_cell_measurement_temperature 173
_cell_measurement_theta_max 68.30
_cell_measurement_theta_min 40.40
_cell_volume 959.3(2)
_computing_cell_refinement 'CrystalClear-SM Expert 2.1 b32 (Rigaku OD, 2014)'
_computing_data_collection 'CrystalClear-SM Expert 2.1 b32'
_computing_data_reduction 'CrystalClear-SM Expert 2.1 b32'
_computing_molecular_graphics 'Olex2 1.5 (Dolomanov et al., 2009)'
_computing_publication_material 'Olex2 1.5 (Dolomanov et al., 2009)'
_computing_structure_refinement 'SHELXL Version 2014/7 (Sheldrick, 2015)'
_computing_structure_solution 'SIR2011 (Burla, et al., 2012)'
_diffrn_ambient_temperature 173
_diffrn_detector 'hybrid photon counting detector'
_diffrn_detector_area_resol_mean 5.814
_diffrn_measured_fraction_theta_full 0.997
_diffrn_measured_fraction_theta_max 0.996
_diffrn_measurement_device 'AFC12: Kappa 4 circle'
_diffrn_measurement_device_type 'Rigaku XtaLAB P100K'
_diffrn_measurement_method \w
_diffrn_measurement_specimen_support Loop
_diffrn_radiation_monochromator 'Rigaku Osmic Confocal Optical System'
_diffrn_radiation_probe x-ray
_diffrn_radiation_type 'Cu K\a'
_diffrn_radiation_wavelength 1.54184
_diffrn_reflns_av_R_equivalents 0.0575
_diffrn_reflns_av_unetI/netI 0.0336
_diffrn_reflns_Laue_measured_fraction_full 0.997
_diffrn_reflns_Laue_measured_fraction_max 0.996
_diffrn_reflns_limit_h_max 9
_diffrn_reflns_limit_h_min -9
_diffrn_reflns_limit_k_max 8
_diffrn_reflns_limit_k_min -9
_diffrn_reflns_limit_l_max 14
_diffrn_reflns_limit_l_min -18
_diffrn_reflns_number 10251
_diffrn_reflns_point_group_measured_fraction_full 0.847
_diffrn_reflns_point_group_measured_fraction_max 0.842
_diffrn_reflns_theta_full 67.684
_diffrn_reflns_theta_max 68.290
_diffrn_reflns_theta_min 5.543
_diffrn_source 'Rotating Anode'
_diffrn_source_type 'Rigaku MM-007HF'
_diffrn_standards_number 0
_exptl_absorpt_coefficient_mu 0.667
_exptl_absorpt_correction_T_max 0.935
_exptl_absorpt_correction_T_min 0.715
_exptl_absorpt_correction_type multi-scan
_exptl_absorpt_process_details 'REQAB (Rigaku, 1998)'
_exptl_crystal_colour yellow
_exptl_crystal_colour_primary yellow
_exptl_crystal_density_diffrn 1.165
_exptl_crystal_density_method 'not measured'
_exptl_crystal_description prism
_exptl_crystal_F_000 364
_exptl_crystal_recrystallization_method 'Re-crystallisation from solvent: Ethyl acetate'
_exptl_crystal_size_max 0.1
_exptl_crystal_size_mid 0.1
_exptl_crystal_size_min 0.1
_refine_diff_density_max 0.279
_refine_diff_density_min -0.437
_refine_diff_density_rms 0.118
_refine_ls_abs_structure_details
;
 Flack x was found to be meaningless and was removed from the CIF.
;
_refine_ls_extinction_coef 0.138(11)
_refine_ls_extinction_expression Fc^*^=kFc[1+0.001xFc^2^\l^3^/sin(2\q)]^-1/4^
_refine_ls_extinction_method 'SHELXL-2018/3 (Sheldrick 2018)'
_refine_ls_goodness_of_fit_ref 1.142
_refine_ls_hydrogen_treatment constr
_refine_ls_matrix_type full
_refine_ls_number_parameters 114
_refine_ls_number_reflns 1501
_refine_ls_number_restraints 1
_refine_ls_restrained_S_all 1.142
_refine_ls_R_factor_all 0.0495
_refine_ls_R_factor_gt 0.0491
_refine_ls_shift/su_max 0.000
_refine_ls_shift/su_mean 0.000
_refine_ls_structure_factor_coef Fsqd
_refine_ls_weighting_details 'w = 1/[\s^2^(Fo^2^)+(0.0871P)^2^] where P=(Fo^2^+2Fc^2^)/3'
_refine_ls_weighting_scheme calc
_refine_ls_wR_factor_gt 0.1073
_refine_ls_wR_factor_ref 0.1078
_reflns_Friedel_coverage 0.624
_reflns_Friedel_fraction_full 0.685
_reflns_Friedel_fraction_max 0.675
_reflns_number_gt 1477
_reflns_number_total 1501
_reflns_threshold_expression 'I > 2\s(I)'
_cod_data_source_file d2ob01863b2.cif
_cod_data_source_block 5
_cod_depositor_comments
;
The following automatic conversions were performed:

data item '_diffrn_radiation_probe' value 'X-ray' was changed to
'x-ray' in accordance with the
/home/data/users/saulius/crontab/automatic-downloads/rss-feeds/RSC/lib/dictionaries/cif_core.dic
dictionary named 'cif_core.dic' version 2.4.2 last updated on
2011-04-26.

Automatic conversion script
Id: cif_fix_values 7556 2019-12-06 15:28:31Z antanas 

 Adding full bibliography for 7159031--7159038.cif.
;
_cod_original_cell_volume 959.3(3)
_cod_original_sg_symbol_H-M P43
_cod_database_code 7159034
_shelx_shelxl_version_number 2018/3
_shelx_space_group_comment
;
The symmetry employed for this shelxl refinement is uniquely defined
by the following loop, which should always be used as a source of
symmetry information in preference to the above space-group names.
They are only intended as comments.
;
_shelx_estimated_absorpt_t_max 0.936
_shelx_estimated_absorpt_t_min 0.936
_olex2_refinement_description
;
1. Fixed Uiso
 At 1.2 times of:
  All C(H) groups, All C(H,H,H) groups
2.a Aromatic/amide H refined with riding coordinates:
 C4(H4), C8(H8)
2.b Idealised Me refined as rotating group:
 C6(H6A,H6B,H6C), C7(H7A,H7B,H7C), C9(H9A,H9B,H9C), C10(H10A,H10B,H10C)
;

loop_
_space_group_symop_operation_xyz
'x, y, z'
'-y, x, z+3/4'
'-x, -y, z+1/2'
'y, -x, z+1/4'

loop_
_atom_site_label
_atom_site_type_symbol
_atom_site_fract_x
_atom_site_fract_y
_atom_site_fract_z
_atom_site_U_iso_or_equiv
_atom_site_adp_type
_atom_site_occupancy
_atom_site_site_symmetry_order
_atom_site_calc_flag
_atom_site_refinement_flags_posn
_atom_site_refinement_flags_adp
_atom_site_refinement_flags_occupancy
_atom_site_disorder_assembly
_atom_site_disorder_group
O1 O 0.3765(2) 0.8997(2) 0.61691(12) 0.0451(5) Uani 1 1 d . . . . .
O8 O 0.2997(3) 1.1776(3) 0.94278(16) 0.0550(6) Uani 1 1 d . . . . .
N1 N 0.4238(2) 0.9170(2) 0.69685(14) 0.0343(5) Uani 1 1 d . . . . .
C2 C 0.3407(3) 1.0340(3) 0.75932(16) 0.0328(5) Uani 1 1 d . . . . .
C3 C 0.4386(3) 0.9951(2) 0.84286(16) 0.0334(5) Uani 1 1 d . . . . .
C4 C 0.5585(3) 0.8821(3) 0.82912(16) 0.0348(5) Uani 1 1 d . . . . .
H4 H 0.633338 0.845456 0.874192 0.042 Uiso 1 1 calc R U . . .
C5 C 0.5638(3) 0.8184(3) 0.73569(15) 0.0334(5) Uani 1 1 d . . . . .
C6 C 0.3670(4) 1.2146(3) 0.7278(2) 0.0466(6) Uani 1 1 d . . . . .
H6A H 0.487195 1.239377 0.725795 0.056 Uiso 1 1 calc R U . . .
H6B H 0.311674 1.291777 0.769011 0.056 Uiso 1 1 calc R U . . .
H6C H 0.318941 1.228106 0.668301 0.056 Uiso 1 1 calc R U . . .
C7 C 0.1541(3) 0.9917(3) 0.76508(17) 0.0407(6) Uani 1 1 d . . . . .
H7A H 0.102644 1.004782 0.706396 0.049 Uiso 1 1 calc R U . . .
H7B H 0.099534 1.067444 0.807343 0.049 Uiso 1 1 calc R U . . .
H7C H 0.140561 0.875688 0.785195 0.049 Uiso 1 1 calc R U . . .
C8 C 0.4066(3) 1.0734(3) 0.92942(17) 0.0422(6) Uani 1 1 d . . . . .
H8 H 0.474377 1.039940 0.978149 0.051 Uiso 1 1 calc R U . . .
C9 C 0.5249(3) 0.6315(3) 0.72997(19) 0.0427(6) Uani 1 1 d . . . . .
H9A H 0.615916 0.567660 0.757576 0.051 Uiso 1 1 calc R U . . .
H9B H 0.514064 0.598685 0.667515 0.051 Uiso 1 1 calc R U . . .
H9C H 0.419668 0.608162 0.761149 0.051 Uiso 1 1 calc R U . . .
C10 C 0.7285(3) 0.8600(3) 0.68789(19) 0.0453(6) Uani 1 1 d . . . . .
H10A H 0.721570 0.823002 0.625933 0.054 Uiso 1 1 calc R U . . .
H10B H 0.821366 0.802255 0.717459 0.054 Uiso 1 1 calc R U . . .
H10C H 0.747556 0.981200 0.689761 0.054 Uiso 1 1 calc R U . . .

loop_
_atom_site_aniso_label
_atom_site_aniso_U_11
_atom_site_aniso_U_22
_atom_site_aniso_U_33
_atom_site_aniso_U_23
_atom_site_aniso_U_13
_atom_site_aniso_U_12
O1 0.0470(9) 0.0581(11) 0.0302(10) -0.0011(7) -0.0063(7) 0.0036(7)
O8 0.0552(11) 0.0586(11) 0.0513(11) -0.0183(9) 0.0008(9) 0.0059(8)
N1 0.0351(9) 0.0373(9) 0.0305(10) 0.0016(7) -0.0029(7) 0.0010(7)
C2 0.0330(11) 0.0309(10) 0.0344(11) 0.0018(8) -0.0019(9) -0.0012(8)
C3 0.0341(10) 0.0314(9) 0.0346(12) 0.0005(9) -0.0044(8) -0.0062(8)
C4 0.0354(10) 0.0341(10) 0.0349(12) 0.0031(9) -0.0078(9) -0.0046(8)
C5 0.0320(10) 0.0331(11) 0.0351(12) 0.0028(9) -0.0024(8) 0.0008(8)
C6 0.0514(12) 0.0332(11) 0.0553(16) 0.0073(10) -0.0042(12) -0.0010(9)
C7 0.0321(11) 0.0508(13) 0.0392(15) 0.0004(10) -0.0013(9) -0.0001(9)
C8 0.0438(12) 0.0453(13) 0.0376(15) -0.0060(10) -0.0049(10) -0.0037(9)
C9 0.0494(12) 0.0347(11) 0.0440(14) -0.0017(9) -0.0033(11) 0.0007(9)
C10 0.0367(12) 0.0511(13) 0.0480(15) 0.0043(12) 0.0043(11) 0.0006(9)

loop_
_atom_type_symbol
_atom_type_description
_atom_type_scat_dispersion_real
_atom_type_scat_dispersion_imag
_atom_type_scat_source
C C 0.0181 0.0091 'International Tables Vol C Tables 4.2.6.8 and 6.1.1.4'
H H 0.0000 0.0000 'International Tables Vol C Tables 4.2.6.8 and 6.1.1.4'
N N 0.0311 0.0180 'International Tables Vol C Tables 4.2.6.8 and 6.1.1.4'
O O 0.0492 0.0322 'International Tables Vol C Tables 4.2.6.8 and 6.1.1.4'

loop_
_geom_angle_atom_site_label_1
_geom_angle_atom_site_label_2
_geom_angle_atom_site_label_3
_geom_angle
_geom_angle_site_symmetry_1
_geom_angle_site_symmetry_3
_geom_angle_publ_flag
O1 N1 C2 122.52(17) . . ?
O1 N1 C5 122.62(19) . . ?
C2 N1 C5 114.84(18) . . ?
N1 C2 C3 99.66(16) . . ?
N1 C2 C6 109.6(2) . . ?
N1 C2 C7 109.43(19) . . ?
C3 C2 C6 112.34(19) . . ?
C3 C2 C7 114.22(19) . . ?
C7 C2 C6 111.01(19) . . ?
C4 C3 C2 112.4(2) . . ?
C4 C3 C8 123.5(2) . . ?
C8 C3 C2 124.1(2) . . ?
C3 C4 H4 123.3 . . ?
C3 C4 C5 113.4(2) . . ?
C5 C4 H4 123.3 . . ?
N1 C5 C4 99.71(18) . . ?
N1 C5 C9 110.01(17) . . ?
N1 C5 C10 110.17(19) . . ?
C4 C5 C9 112.3(2) . . ?
C4 C5 C10 113.1(2) . . ?
C9 C5 C10 111.1(2) . . ?
C2 C6 H6A 109.5 . . ?
C2 C6 H6B 109.5 . . ?
C2 C6 H6C 109.5 . . ?
H6A C6 H6B 109.5 . . ?
H6A C6 H6C 109.5 . . ?
H6B C6 H6C 109.5 . . ?
C2 C7 H7A 109.5 . . ?
C2 C7 H7B 109.5 . . ?
C2 C7 H7C 109.5 . . ?
H7A C7 H7B 109.5 . . ?
H7A C7 H7C 109.5 . . ?
H7B C7 H7C 109.5 . . ?
O8 C8 C3 124.3(2) . . ?
O8 C8 H8 117.8 . . ?
C3 C8 H8 117.8 . . ?
C5 C9 H9A 109.5 . . ?
C5 C9 H9B 109.5 . . ?
C5 C9 H9C 109.5 . . ?
H9A C9 H9B 109.5 . . ?
H9A C9 H9C 109.5 . . ?
H9B C9 H9C 109.5 . . ?
C5 C10 H10A 109.5 . . ?
C5 C10 H10B 109.5 . . ?
C5 C10 H10C 109.5 . . ?
H10A C10 H10B 109.5 . . ?
H10A C10 H10C 109.5 . . ?
H10B C10 H10C 109.5 . . ?

loop_
_geom_bond_atom_site_label_1
_geom_bond_atom_site_label_2
_geom_bond_distance
_geom_bond_site_symmetry_2
_geom_bond_publ_flag
O1 N1 1.269(3) . ?
O8 C8 1.208(3) . ?
N1 C2 1.482(3) . ?
N1 C5 1.487(3) . ?
C2 C3 1.513(3) . ?
C2 C6 1.532(3) . ?
C2 C7 1.530(3) . ?
C3 C4 1.332(3) . ?
C3 C8 1.468(3) . ?
C4 H4 0.9500 . ?
C4 C5 1.496(3) . ?
C5 C9 1.526(3) . ?
C5 C10 1.534(3) . ?
C6 H6A 0.9800 . ?
C6 H6B 0.9800 . ?
C6 H6C 0.9800 . ?
C7 H7A 0.9800 . ?
C7 H7B 0.9800 . ?
C7 H7C 0.9800 . ?
C8 H8 0.9500 . ?
C9 H9A 0.9800 . ?
C9 H9B 0.9800 . ?
C9 H9C 0.9800 . ?
C10 H10A 0.9800 . ?
C10 H10B 0.9800 . ?
C10 H10C 0.9800 . ?

loop_
_geom_torsion_atom_site_label_1
_geom_torsion_atom_site_label_2
_geom_torsion_atom_site_label_3
_geom_torsion_atom_site_label_4
_geom_torsion
_geom_torsion_site_symmetry_1
_geom_torsion_site_symmetry_2
_geom_torsion_site_symmetry_3
_geom_torsion_site_symmetry_4
_geom_torsion_publ_flag
O1 N1 C2 C3 176.60(19) . . . . ?
O1 N1 C2 C6 -65.4(3) . . . . ?
O1 N1 C2 C7 56.5(3) . . . . ?
O1 N1 C5 C4 -177.4(2) . . . . ?
O1 N1 C5 C9 -59.2(3) . . . . ?
O1 N1 C5 C10 63.5(3) . . . . ?
N1 C2 C3 C4 2.0(2) . . . . ?
N1 C2 C3 C8 -178.37(19) . . . . ?
C2 N1 C5 C4 1.1(2) . . . . ?
C2 N1 C5 C9 119.3(2) . . . . ?
C2 N1 C5 C10 -118.0(2) . . . . ?
C2 C3 C4 C5 -1.6(2) . . . . ?
C2 C3 C8 O8 -0.5(4) . . . . ?
C3 C4 C5 N1 0.3(2) . . . . ?
C3 C4 C5 C9 -116.1(2) . . . . ?
C3 C4 C5 C10 117.2(2) . . . . ?
C4 C3 C8 O8 179.0(2) . . . . ?
C5 N1 C2 C3 -1.9(2) . . . . ?
C5 N1 C2 C6 116.1(2) . . . . ?
C5 N1 C2 C7 -121.97(19) . . . . ?
C6 C2 C3 C4 -113.9(2) . . . . ?
C6 C2 C3 C8 65.7(3) . . . . ?
C7 C2 C3 C4 118.6(2) . . . . ?
C7 C2 C3 C8 -61.9(3) . . . . ?
C8 C3 C4 C5 178.84(19) . . . . ?
